data_1541900
loop_
_publ_author_name
'Arom\'i, G.'
'Beavers, C. M.'
'S\'anchez Costa, J.'
'Craig, G. A.'
'M\'inguez Espallargas, G.'
'Orera, A.'
'Roubeau, O.'

_publ_section_title
;
 Snapshots of a solid-state transformation: coexistence of three phases
 trapped in one crystal
;
_journal_issue 4
_journal_name_full 'Chem. Sci.'
_journal_page_first 2907
_journal_paper_doi 10.1039/C5SC04287A
_journal_volume 7
_journal_year 2016
_chemical_formula_moiety
;
C36 H30 Fe N10 O2, C3 H6 O, 2(Cl O4) 
;
_chemical_formula_sum 'C39 H36 Cl2 Fe N10 O11'
_chemical_formula_weight 947.53
_space_group_crystal_system triclinic
_space_group_IT_number 2
_space_group_name_Hall '-P 1'
_space_group_name_H-M_alt 'P -1'
_symmetry_space_group_name_Hall '-P 1'
_symmetry_space_group_name_H-M 'P -1'
_atom_sites_solution_hydrogens geom
_atom_sites_solution_primary direct
_atom_sites_solution_secondary difmap
_audit_creation_method SHELXL-2014/7
_audit_update_record
;
2015-12-22 deposited with the CCDC.
2016-01-05 downloaded from the CCDC.
;
_cell_angle_alpha 71.88(3)
_cell_angle_beta 69.89(3)
_cell_angle_gamma 70.65(3)
_cell_formula_units_Z 2
_cell_length_a 13.073(3)
_cell_length_b 13.356(3)
_cell_length_c 14.075(3)
_cell_measurement_reflns_used 1378
_cell_measurement_temperature 250(2)
_cell_measurement_theta_max 22.7
_cell_measurement_theta_min 3.27
_cell_volume 2122.8(10)
_computing_cell_refinement 'SAINT V8.27B(Bruker, 2012)'
_computing_data_collection 'Apex2 v2012.10-0 (Bruker, 2012)'
_computing_data_reduction SAINT
_computing_molecular_graphics
;
         SHELXTL 5.1, XP (Sheldrick, 1994)
    ShelXle Rev 699 (Hubschle, 2011)
;
_computing_publication_material SHELXL-2014/7
_computing_structure_refinement 'SHELXL-2014/7 (Sheldrick, 2014)'
_computing_structure_solution 'SHELXT (Sheldrick, 2012)'
_diffrn_ambient_temperature 250(2)
_diffrn_detector_area_resol_mean 8.3
_diffrn_measured_fraction_theta_full 0.346
_diffrn_measured_fraction_theta_max 0.346
_diffrn_measurement_device_type 'Bruker Apex2'
_diffrn_measurement_method \w
_diffrn_radiation_monochromator silicon(111)
_diffrn_radiation_source 'Advanced Light Source Beamline 11.3.1'
_diffrn_radiation_type synchrotron
_diffrn_radiation_wavelength 0.7749
_diffrn_reflns_av_unetI/netI 0.0595
_diffrn_reflns_Laue_measured_fraction_full 0.346
_diffrn_reflns_Laue_measured_fraction_max 0.346
_diffrn_reflns_limit_h_max 15
_diffrn_reflns_limit_h_min -14
_diffrn_reflns_limit_k_max 16
_diffrn_reflns_limit_k_min -14
_diffrn_reflns_limit_l_max 15
_diffrn_reflns_limit_l_min 0
_diffrn_reflns_number 2413
_diffrn_reflns_point_group_measured_fraction_full 0.346
_diffrn_reflns_point_group_measured_fraction_max 0.346
_diffrn_reflns_theta_full 27.706
_diffrn_reflns_theta_max 27.719
_diffrn_reflns_theta_min 3.273
_exptl_absorpt_coefficient_mu 0.694
_exptl_absorpt_correction_T_max 0.745584
_exptl_absorpt_correction_T_min 0.524839
_exptl_absorpt_correction_type multi-scan
_exptl_absorpt_process_details 'TWINABS 2012/1  (Sheldrick, 2012)'
_exptl_crystal_colour orange
_exptl_crystal_density_diffrn 1.482
_exptl_crystal_description block
_exptl_crystal_F_000 976
_exptl_crystal_size_max 0.100
_exptl_crystal_size_mid 0.070
_exptl_crystal_size_min 0.050
_refine_diff_density_max 0.301
_refine_diff_density_min -0.308
_refine_diff_density_rms 0.057
_refine_ls_extinction_method none
_refine_ls_goodness_of_fit_ref 1.045
_refine_ls_hydrogen_treatment constr
_refine_ls_matrix_type full
_refine_ls_number_parameters 561
_refine_ls_number_reflns 2413
_refine_ls_number_restraints 897
_refine_ls_restrained_S_all 0.923
_refine_ls_R_factor_all 0.1147
_refine_ls_R_factor_gt 0.0685
_refine_ls_shift/su_max 0.000
_refine_ls_shift/su_mean 0.000
_refine_ls_structure_factor_coef Fsqd
_refine_ls_weighting_details 'w=1/[\s^2^(Fo^2^)+(0.1561P)^2^+0.0246P] where P=(Fo^2^+2Fc^2^)/3'
_refine_ls_weighting_scheme calc
_refine_ls_wR_factor_gt 0.1821
_refine_ls_wR_factor_ref 0.2212
_reflns_Friedel_coverage 0.000
_reflns_number_gt 1516
_reflns_number_total 2413
_reflns_threshold_expression 'I > 2\s(I)'
_cod_data_source_file c5sc04287a2.cif
_cod_data_source_block Stage2_Final
_cod_depositor_comments 'Adding full bibliography for 1541896--1541904.cif.'
_cod_original_cell_volume 2123.0(10)
_cod_database_code 1541900
_shelx_shelxl_version_number 2014/7
_shelx_space_group_comment
;
The symmetry employed for this shelxl refinement is uniquely defined
by the following loop, which should always be used as a source of
symmetry information in preference to the above space-group names.
They are only intended as comments.
;
_shelx_estimated_absorpt_t_min 0.934
_shelx_estimated_absorpt_t_max 0.966

loop_
_space_group_symop_operation_xyz
'x, y, z'
'-x, -y, -z'

loop_
_atom_site_label
_atom_site_type_symbol
_atom_site_fract_x
_atom_site_fract_y
_atom_site_fract_z
_atom_site_U_iso_or_equiv
_atom_site_adp_type
_atom_site_occupancy
_atom_site_site_symmetry_order
_atom_site_calc_flag
_atom_site_refinement_flags_posn
_atom_site_refinement_flags_adp
_atom_site_refinement_flags_occupancy
_atom_site_disorder_assembly
_atom_site_disorder_group
Fe1 Fe 0.49810(13) 0.75244(11) 0.24953(15) 0.0421(6) Uani 1 1 d . U . . .
O1 O 0.1327(10) 0.9156(11) 0.7021(11) 0.103(4) Uani 1 1 d . U . . .
O2 O 0.8359(7) 0.6400(8) -0.1022(8) 0.072(3) Uani 1 1 d . U . . .
N1 N 0.2506(8) 0.8082(7) 0.4256(9) 0.054(3) Uani 1 1 d . U . . .
H1D H 0.2094 0.7879 0.4016 0.065 Uiso 1 1 calc R U . . .
N2 N 0.3623(8) 0.8040(7) 0.3805(9) 0.047(2) Uani 1 1 d . U . . .
N3 N 0.5714(7) 0.8079(6) 0.3287(8) 0.042(2) Uani 1 1 d . U . . .
N4 N 0.6762(7) 0.7378(7) 0.1598(9) 0.048(2) Uani 1 1 d . U . . .
N5 N 0.7499(8) 0.6979(7) 0.0743(9) 0.046(2) Uani 1 1 d . U . . .
H5B H 0.7320 0.6754 0.0319 0.055 Uiso 1 1 calc R U . . .
N6 N 0.3981(9) 0.9878(8) 0.1130(10) 0.063(3) Uani 1 1 d . U . . .
H6B H 0.4212 1.0272 0.1362 0.076 Uiso 1 1 calc R U . . .
N7 N 0.4223(9) 0.8797(7) 0.1393(10) 0.054(3) Uani 1 1 d . U . . .
N8 N 0.4415(7) 0.6755(7) 0.1723(9) 0.047(2) Uani 1 1 d . U . . .
N9 N 0.5410(8) 0.5795(7) 0.3182(10) 0.049(2) Uani 1 1 d . U . . .
N10 N 0.5971(8) 0.5137(7) 0.3865(9) 0.059(3) Uani 1 1 d . U . . .
H10A H 0.6240 0.5358 0.4228 0.071 Uiso 1 1 calc R U . . .
C1 C 0.1035(18) 0.9331(14) 0.8042(16) 0.107(6) Uani 1 1 d . U . . .
H1A H 0.1550 0.8793 0.8420 0.161 Uiso 1 1 calc R U . . .
H1B H 0.0273 0.9266 0.8402 0.161 Uiso 1 1 calc R U . . .
H1C H 0.1084 1.0054 0.7998 0.161 Uiso 1 1 calc R U . . .
C2 C -0.0605(14) 0.9149(14) 0.7212(16) 0.098(5) Uani 1 1 d . U . . .
H2A H -0.0856 0.9370 0.7844 0.118 Uiso 1 1 calc R U . . .
C3 C 0.0533(13) 0.8979(11) 0.6674(14) 0.078(4) Uani 1 1 d . U . . .
C4 C -0.1352(15) 0.8997(14) 0.6829(17) 0.102(5) Uani 1 1 d . U . . .
H4A H -0.2116 0.9115 0.7201 0.123 Uiso 1 1 calc R U . . .
C5 C -0.1005(12) 0.8665(12) 0.5887(15) 0.089(4) Uani 1 1 d . U . . .
H5A H -0.1515 0.8554 0.5618 0.106 Uiso 1 1 calc R U . . .
C6 C 0.0147(12) 0.8509(13) 0.5373(15) 0.085(4) Uani 1 1 d . U . . .
H6A H 0.0406 0.8297 0.4736 0.102 Uiso 1 1 calc R U . . .
C7 C 0.0912(11) 0.8649(10) 0.5751(13) 0.069(3) Uani 1 1 d . U . . .
C8 C 0.2114(10) 0.8490(9) 0.5146(12) 0.057(3) Uani 1 1 d . U . . .
C9 C 0.2997(10) 0.8679(9) 0.5282(12) 0.057(3) Uani 1 1 d . U . . .
H9A H 0.2998 0.8943 0.5828 0.068 Uiso 1 1 calc R U . . .
C10 C 0.3941(10) 0.8400(8) 0.4425(11) 0.046(2) Uani 1 1 d . U . . .
C11 C 0.5103(9) 0.8411(7) 0.4167(10) 0.042(2) Uani 1 1 d . U . . .
C12 C 0.5575(10) 0.8729(9) 0.4700(11) 0.057(3) Uani 1 1 d . U . . .
H12A H 0.5120 0.8962 0.5312 0.068 Uiso 1 1 calc R U . . .
C13 C 0.6708(10) 0.8727(10) 0.4384(12) 0.061(3) Uani 1 1 d . U . . .
H13A H 0.7033 0.8926 0.4776 0.073 Uiso 1 1 calc R U . . .
C14 C 0.7330(10) 0.8415(9) 0.3457(11) 0.058(3) Uani 1 1 d . U . . .
H14A H 0.8088 0.8439 0.3170 0.070 Uiso 1 1 calc R U . . .
C15 C 0.6797(9) 0.8067(8) 0.2964(10) 0.044(2) Uani 1 1 d . U . . .
C16 C 0.7385(10) 0.7635(8) 0.1993(11) 0.044(2) Uani 1 1 d . U . . .
C17 C 0.8525(10) 0.7443(9) 0.1408(11) 0.053(3) Uani 1 1 d . U . . .
H17A H 0.9125 0.7595 0.1514 0.064 Uiso 1 1 calc R U . . .
C18 C 0.8552(9) 0.7003(10) 0.0682(11) 0.051(3) Uani 1 1 d . U . . .
C19 C 0.9529(10) 0.6638(10) -0.0210(12) 0.058(3) Uani 1 1 d . U . . .
C20 C 1.0587(10) 0.6552(11) -0.0148(12) 0.066(4) Uani 1 1 d . U . . .
H20A H 1.0664 0.6735 0.0412 0.079 Uiso 1 1 calc R U . . .
C21 C 1.1551(13) 0.6192(15) -0.0918(15) 0.091(5) Uani 1 1 d . U . . .
H21A H 1.2271 0.6160 -0.0893 0.109 Uiso 1 1 calc R U . . .
C22 C 1.1416(13) 0.5888(14) -0.1706(15) 0.089(5) Uani 1 1 d . U . . .
H22A H 1.2056 0.5645 -0.2223 0.106 Uiso 1 1 calc R U . . .
C23 C 1.0353(13) 0.5932(14) -0.1761(15) 0.086(4) Uani 1 1 d . U . . .
H23A H 1.0268 0.5710 -0.2295 0.104 Uiso 1 1 calc R U . . .
C24 C 0.9432(11) 0.6316(11) -0.0997(13) 0.063(3) Uani 1 1 d . U . . .
C25 C 0.8215(14) 0.6164(14) -0.1859(15) 0.088(5) Uani 1 1 d . U . . .
H25A H 0.7421 0.6378 -0.1827 0.132 Uiso 1 1 calc R U . . .
H25B H 0.8504 0.5389 -0.1830 0.132 Uiso 1 1 calc R U . . .
H25C H 0.8620 0.6562 -0.2503 0.132 Uiso 1 1 calc R U . . .
C26 C 0.3351(13) 1.0283(11) 0.0477(14) 0.078(4) Uani 1 1 d . U . . .
H26A H 0.3071 1.1024 0.0202 0.094 Uiso 1 1 calc R U . . .
C27 C 0.3185(14) 0.9440(11) 0.0277(14) 0.084(5) Uani 1 1 d . U . . .
H27A H 0.2776 0.9467 -0.0169 0.101 Uiso 1 1 calc R U . . .
C28 C 0.3743(11) 0.8520(10) 0.0868(12) 0.056(3) Uani 1 1 d . U . . .
C29 C 0.3862(11) 0.7366(10) 0.1004(13) 0.060(3) Uani 1 1 d . U . . .
C30 C 0.3477(11) 0.6858(12) 0.0539(13) 0.069(4) Uani 1 1 d . U . . .
H30A H 0.3068 0.7277 0.0052 0.083 Uiso 1 1 calc R U . . .
C31 C 0.3673(13) 0.5782(12) 0.0765(15) 0.078(4) Uani 1 1 d . U . . .
H31A H 0.3418 0.5450 0.0421 0.094 Uiso 1 1 calc R U . . .
C32 C 0.4234(11) 0.5152(10) 0.1483(14) 0.071(4) Uani 1 1 d . U . . .
H32A H 0.4369 0.4389 0.1644 0.085 Uiso 1 1 calc R U . . .
C33 C 0.4593(10) 0.5657(9) 0.1960(12) 0.052(3) Uani 1 1 d . U . . .
C34 C 0.5179(10) 0.5151(9) 0.2757(12) 0.049(3) Uani 1 1 d . U . . .
C35 C 0.5586(11) 0.4041(9) 0.3254(12) 0.066(4) Uani 1 1 d . U . . .
H35A H 0.5527 0.3409 0.3139 0.079 Uiso 1 1 calc R U . . .
C36 C 0.6067(12) 0.4113(10) 0.3920(13) 0.068(4) Uani 1 1 d . U . . .
H36A H 0.6422 0.3517 0.4364 0.082 Uiso 1 1 calc R U . . .
Cl1_1 Cl 0.4827(10) 1.1569(8) 0.2306(10) 0.0696(14) Uiso 0.50(3) 1 d D . P A 1
O1_1 O 0.5717(19) 1.190(2) 0.234(3) 0.20(2) Uiso 0.50(3) 1 d D . P A 1
O2_1 O 0.445(2) 1.2210(18) 0.1447(18) 0.107(10) Uiso 0.50(3) 1 d D . P A 1
O3_1 O 0.394(2) 1.167(3) 0.3191(18) 0.22(2) Uiso 0.50(3) 1 d D . P A 1
O4_1 O 0.521(2) 1.0498(10) 0.2213(19) 0.082(8) Uiso 0.50(3) 1 d D . P A 1
Cl1_2 Cl 0.0913(9) 0.7395(11) 0.2640(11) 0.066(3) Uiso 0.45(3) 1 d D . P B 1
O1_2 O 0.1830(14) 0.740(2) 0.292(2) 0.098(9) Uiso 0.45(3) 1 d D . P B 1
O2_2 O 0.096(2) 0.7960(19) 0.1628(16) 0.113(11) Uiso 0.45(3) 1 d D . P B 1
O3_2 O 0.092(2) 0.6327(13) 0.272(3) 0.144(5) Uiso 0.45(3) 1 d D . P B 1
O4_2 O -0.0070(14) 0.785(2) 0.3312(19) 0.095(10) Uiso 0.45(3) 1 d D . P B 1
Cl1_4 Cl 0.0866(8) 0.7146(10) 0.2893(11) 0.066(3) Uiso 0.55(3) 1 d D . P B 2
O1_4 O 0.1813(12) 0.6878(19) 0.3251(18) 0.091(7) Uiso 0.55(3) 1 d D . P B 2
O2_4 O 0.081(2) 0.8138(13) 0.219(2) 0.169(14) Uiso 0.55(3) 1 d D . P B 2
O3_4 O 0.095(2) 0.6359(15) 0.2397(19) 0.144(5) Uiso 0.55(3) 1 d D . P B 2
O4_4 O -0.0083(12) 0.721(2) 0.3724(15) 0.105(9) Uiso 0.55(3) 1 d D . P B 2
Cl1_3 Cl 0.4638(10) 1.1695(8) 0.2145(9) 0.0696(14) Uiso 0.50(3) 1 d D . P A 2
O1_3 O 0.451(3) 1.0648(13) 0.265(2) 0.129(12) Uiso 0.50(3) 1 d D . P A 2
O2_3 O 0.429(3) 1.201(2) 0.1248(16) 0.138(14) Uiso 0.50(3) 1 d D . P A 2
O3_3 O 0.5778(12) 1.165(2) 0.189(3) 0.24(3) Uiso 0.50(3) 1 d D . P A 2
O4_3 O 0.4023(17) 1.2387(17) 0.2806(17) 0.094(9) Uiso 0.50(3) 1 d D . P A 2
C39 C 0.8083(13) 0.6071(13) 0.5680(16) 0.092(6) Uani 1 1 d . U . . .
H39A H 0.8878 0.5751 0.5624 0.139 Uiso 1 1 calc R U . . .
H39B H 0.7949 0.6855 0.5442 0.139 Uiso 1 1 calc R U . . .
H39C H 0.7655 0.5892 0.6398 0.139 Uiso 1 1 calc R U . . .
C37 C 0.8683(12) 0.4973(17) 0.4344(18) 0.116(8) Uani 1 1 d . U . . .
H37A H 0.9382 0.4842 0.4513 0.174 Uiso 1 1 calc R U . . .
H37B H 0.8522 0.4283 0.4441 0.174 Uiso 1 1 calc R U . . .
H37C H 0.8751 0.5363 0.3626 0.174 Uiso 1 1 calc R U . . .
C38 C 0.7733(12) 0.5646(12) 0.5047(13) 0.064(4) Uani 1 1 d . U . . .
O3 O 0.6803(8) 0.5901(9) 0.4974(9) 0.084(4) Uani 1 1 d . U . . .

loop_
_atom_site_aniso_label
_atom_site_aniso_U_11
_atom_site_aniso_U_22
_atom_site_aniso_U_33
_atom_site_aniso_U_23
_atom_site_aniso_U_13
_atom_site_aniso_U_12
Fe1 0.0422(8) 0.0403(8) 0.0467(13) -0.0119(7) -0.0147(8) -0.0091(7)
O1 0.080(6) 0.133(8) 0.094(10) -0.064(7) 0.001(6) -0.014(6)
O2 0.065(4) 0.110(7) 0.057(8) -0.026(6) -0.018(5) -0.032(5)
N1 0.046(4) 0.050(5) 0.061(7) -0.008(4) -0.014(4) -0.010(4)
N2 0.048(4) 0.040(4) 0.050(5) -0.008(4) -0.013(3) -0.012(4)
N3 0.050(3) 0.032(4) 0.046(5) -0.009(3) -0.014(3) -0.010(3)
N4 0.047(4) 0.051(4) 0.049(6) -0.016(4) -0.014(3) -0.010(4)
N5 0.050(4) 0.048(5) 0.037(6) -0.009(4) -0.012(4) -0.009(4)
N6 0.071(7) 0.049(4) 0.058(8) -0.003(4) -0.014(6) -0.012(4)
N7 0.057(5) 0.047(4) 0.052(6) -0.006(3) -0.017(5) -0.009(4)
N8 0.041(5) 0.052(3) 0.053(6) -0.018(3) -0.014(4) -0.009(4)
N9 0.044(5) 0.038(3) 0.063(6) -0.009(3) -0.020(5) -0.005(3)
N10 0.059(6) 0.047(4) 0.062(7) -0.003(4) -0.025(5) -0.002(4)
C1 0.134(13) 0.096(10) 0.083(11) -0.052(9) 0.003(9) -0.022(11)
C2 0.071(6) 0.103(10) 0.103(11) -0.044(9) 0.007(6) -0.011(7)
C3 0.072(6) 0.069(7) 0.077(8) -0.027(6) -0.002(5) -0.006(6)
C4 0.072(7) 0.103(11) 0.116(13) -0.039(9) -0.007(7) -0.007(7)
C5 0.057(6) 0.082(9) 0.113(12) -0.025(8) -0.011(6) -0.009(6)
C6 0.058(5) 0.093(9) 0.097(10) -0.038(8) -0.013(6) -0.005(6)
C7 0.054(5) 0.062(7) 0.079(8) -0.020(6) -0.009(4) -0.004(5)
C8 0.051(4) 0.045(6) 0.066(7) -0.013(5) -0.017(4) -0.001(4)
C9 0.056(5) 0.050(6) 0.058(7) -0.013(5) -0.011(4) -0.010(5)
C10 0.054(4) 0.032(5) 0.048(7) -0.004(4) -0.014(4) -0.010(4)
C11 0.051(4) 0.034(4) 0.041(6) -0.012(4) -0.012(4) -0.008(4)
C12 0.062(5) 0.053(6) 0.063(8) -0.029(5) -0.016(5) -0.011(5)
C13 0.064(5) 0.063(6) 0.066(8) -0.023(6) -0.023(5) -0.014(6)
C14 0.056(5) 0.059(6) 0.068(8) -0.022(5) -0.022(5) -0.013(5)
C15 0.049(4) 0.040(5) 0.042(6) -0.003(4) -0.014(4) -0.015(4)
C16 0.046(4) 0.044(5) 0.043(6) -0.006(4) -0.017(4) -0.010(4)
C17 0.050(5) 0.065(6) 0.046(7) -0.014(5) -0.012(4) -0.015(5)
C18 0.047(4) 0.061(6) 0.044(7) -0.013(5) -0.011(4) -0.011(4)
C19 0.052(4) 0.074(7) 0.049(7) -0.018(5) -0.010(4) -0.016(5)
C20 0.054(5) 0.095(9) 0.049(9) -0.016(7) -0.009(5) -0.023(6)
C21 0.061(6) 0.142(13) 0.063(10) -0.036(9) -0.005(6) -0.020(7)
C22 0.070(6) 0.131(11) 0.057(11) -0.031(9) -0.008(6) -0.016(7)
C23 0.073(5) 0.117(11) 0.067(9) -0.036(8) -0.010(5) -0.017(7)
C24 0.064(5) 0.082(8) 0.051(8) -0.023(6) -0.011(4) -0.024(5)
C25 0.092(9) 0.124(11) 0.072(12) -0.036(10) -0.026(9) -0.039(11)
C26 0.087(9) 0.058(5) 0.075(10) 0.002(5) -0.035(8) -0.002(6)
C27 0.096(9) 0.073(5) 0.078(11) -0.003(5) -0.042(9) -0.009(6)
C28 0.057(7) 0.062(4) 0.044(8) -0.007(4) -0.014(6) -0.011(4)
C29 0.060(6) 0.064(4) 0.057(8) -0.016(4) -0.020(6) -0.010(5)
C30 0.059(7) 0.088(6) 0.071(10) -0.025(6) -0.030(7) -0.013(6)
C31 0.077(9) 0.087(6) 0.090(10) -0.035(6) -0.033(8) -0.018(6)
C32 0.079(8) 0.067(6) 0.088(10) -0.031(6) -0.033(7) -0.021(6)
C33 0.049(6) 0.048(4) 0.066(7) -0.022(4) -0.017(5) -0.009(4)
C34 0.041(6) 0.044(4) 0.061(7) -0.016(4) -0.011(5) -0.009(4)
C35 0.072(8) 0.043(4) 0.077(9) -0.012(4) -0.023(7) -0.008(5)
C36 0.073(8) 0.048(5) 0.075(10) -0.007(5) -0.027(7) -0.003(5)
C39 0.103(10) 0.096(9) 0.103(14) -0.043(9) -0.060(10) -0.003(9)
C37 0.072(8) 0.176(17) 0.139(16) -0.101(15) -0.025(8) -0.024(10)
C38 0.069(6) 0.078(7) 0.053(10) -0.009(6) -0.024(6) -0.025(6)
O3 0.072(5) 0.110(7) 0.087(10) -0.039(6) -0.036(6) -0.013(6)

loop_
_atom_type_symbol
_atom_type_description
_atom_type_scat_dispersion_real
_atom_type_scat_dispersion_imag
_atom_type_scat_source
C C -0.0020 0.0020 'WCROMER Program in WinGX L.Kissel & R.H.Pratt Acta Cryst A46 170 1990'
H H 0.0000 0.0000 'WCROMER Program in WinGX L.Kissel & R.H.Pratt Acta Cryst A46 170 1990'
N N -0.0031 0.0040 'WCROMER Program in WinGX L.Kissel & R.H.Pratt Acta Cryst A46 170 1990'
O O -0.0041 0.0074 'WCROMER Program in WinGX L.Kissel & R.H.Pratt Acta Cryst A46 170 1990'
Cl Cl 0.1408 0.1896 'WCROMER Program in WinGX L.Kissel & R.H.Pratt Acta Cryst A46 170 1990'
Fe Fe 0.2064 0.9930 'WCROMER Program in WinGX L.Kissel & R.H.Pratt Acta Cryst A46 170 1990'

loop_
_geom_angle_atom_site_label_1
_geom_angle_atom_site_label_2
_geom_angle_atom_site_label_3
_geom_angle
N3 Fe1 N8 172.0(3)
N3 Fe1 N7 113.3(4)
N8 Fe1 N7 73.7(4)
N3 Fe1 N9 99.3(4)
N8 Fe1 N9 73.6(4)
N7 Fe1 N9 147.3(4)
N3 Fe1 N2 74.4(4)
N8 Fe1 N2 110.0(4)
N7 Fe1 N2 92.4(4)
N9 Fe1 N2 98.1(4)
N3 Fe1 N4 73.7(4)
N8 Fe1 N4 101.9(4)
N7 Fe1 N4 98.4(4)
N9 Fe1 N4 88.8(4)
N2 Fe1 N4 148.0(4)
C3 O1 C1 120.1(16)
C24 O2 C25 119.3(12)
N2 N1 C8 111.3(12)
N2 N1 H1D 124.4
C8 N1 H1D 124.4
C10 N2 N1 105.5(11)
C10 N2 Fe1 114.3(8)
N1 N2 Fe1 140.1(9)
C15 N3 C11 117.8(11)
C15 N3 Fe1 121.6(8)
C11 N3 Fe1 120.5(8)
C16 N4 N5 105.2(10)
C16 N4 Fe1 115.9(9)
N5 N4 Fe1 138.6(8)
C18 N5 N4 108.1(11)
C18 N5 H5B 125.9
N4 N5 H5B 125.9
C26 N6 N7 112.2(14)
C26 N6 H6B 123.9
N7 N6 H6B 123.9
C28 N7 N6 105.0(10)
C28 N7 Fe1 117.2(8)
N6 N7 Fe1 137.4(10)
C29 N8 C33 119.8(12)
C29 N8 Fe1 119.6(8)
C33 N8 Fe1 120.6(8)
N10 N9 C34 106.5(9)
N10 N9 Fe1 137.3(9)
C34 N9 Fe1 115.8(8)
C36 N10 N9 111.2(13)
C36 N10 H10A 124.4
N9 N10 H10A 124.4
O1 C1 H1A 109.5
O1 C1 H1B 109.5
H1A C1 H1B 109.5
O1 C1 H1C 109.5
H1A C1 H1C 109.5
H1B C1 H1C 109.5
C4 C2 C3 120.5(19)
C4 C2 H2A 119.8
C3 C2 H2A 119.8
C7 C3 C2 120.3(18)
C7 C3 O1 117.2(15)
C2 C3 O1 122.5(16)
C2 C4 C5 121.3(17)
C2 C4 H4A 119.3
C5 C4 H4A 119.3
C6 C5 C4 116.1(18)
C6 C5 H5A 122.0
C4 C5 H5A 122.0
C7 C6 C5 123.3(17)
C7 C6 H6A 118.3
C5 C6 H6A 118.3
C6 C7 C3 118.5(15)
C6 C7 C8 119.9(15)
C3 C7 C8 121.5(16)
C9 C8 N1 107.0(12)
C9 C8 C7 131.8(15)
N1 C8 C7 121.2(13)
C8 C9 C10 106.4(14)
C8 C9 H9A 126.8
C10 C9 H9A 126.8
N2 C10 C9 109.9(12)
N2 C10 C11 118.4(11)
C9 C10 C11 131.7(13)
N3 C11 C12 120.9(12)
N3 C11 C10 112.4(11)
C12 C11 C10 126.7(12)
C11 C12 C13 122.8(13)
C11 C12 H12A 118.6
C13 C12 H12A 118.6
C14 C13 C12 116.1(14)
C14 C13 H13A 121.9
C12 C13 H13A 121.9
C13 C14 C15 117.9(14)
C13 C14 H14A 121.0
C15 C14 H14A 121.0
N3 C15 C14 124.3(12)
N3 C15 C16 112.0(11)
C14 C15 C16 123.8(12)
N4 C16 C17 111.9(12)
N4 C16 C15 116.6(12)
C17 C16 C15 131.4(12)
C18 C17 C16 104.1(12)
C18 C17 H17A 128.0
C16 C17 H17A 128.0
C17 C18 N5 110.5(11)
C17 C18 C19 129.9(13)
N5 C18 C19 119.3(12)
C24 C19 C20 119.2(12)
C24 C19 C18 124.7(12)
C20 C19 C18 115.9(14)
C19 C20 C21 120.5(16)
C19 C20 H20A 119.7
C21 C20 H20A 119.7
C22 C21 C20 118.5(16)
C22 C21 H21A 120.8
C20 C21 H21A 120.8
C21 C22 C23 121.8(15)
C21 C22 H22A 119.1
C23 C22 H22A 119.1
C24 C23 C22 117.3(18)
C24 C23 H23A 121.4
C22 C23 H23A 121.4
C19 C24 O2 117.4(12)
C19 C24 C23 122.7(15)
O2 C24 C23 120.0(16)
O2 C25 H25A 109.5
O2 C25 H25B 109.5
H25A C25 H25B 109.5
O2 C25 H25C 109.5
H25A C25 H25C 109.5
H25B C25 H25C 109.5
N6 C26 C27 107.1(12)
N6 C26 H26A 126.4
C27 C26 H26A 126.4
C26 C27 C28 105.3(16)
C26 C27 H27A 127.4
C28 C27 H27A 127.4
N7 C28 C27 110.3(13)
N7 C28 C29 117.6(11)
C27 C28 C29 132.1(16)
N8 C29 C30 118.6(12)
N8 C29 C28 111.7(14)
C30 C29 C28 129.6(13)
C31 C30 C29 120.9(13)
C31 C30 H30A 119.5
C29 C30 H30A 119.5
C30 C31 C32 121.2(18)
C30 C31 H31A 119.4
C32 C31 H31A 119.4
C33 C32 C31 117.8(13)
C33 C32 H32A 121.1
C31 C32 H32A 121.1
C32 C33 N8 121.5(12)
C32 C33 C34 127.0(11)
N8 C33 C34 111.5(12)
N9 C34 C35 108.1(12)
N9 C34 C33 118.3(10)
C35 C34 C33 133.5(13)
C36 C35 C34 104.2(12)
C36 C35 H35A 127.9
C34 C35 H35A 127.9
N10 C36 C35 110.0(12)
N10 C36 H36A 125.0
C35 C36 H36A 125.0
O4_1 Cl1_1 O3_1 110.3(10)
O4_1 Cl1_1 O1_1 108.3(10)
O3_1 Cl1_1 O1_1 111.3(10)
O4_1 Cl1_1 O2_1 108.9(9)
O3_1 Cl1_1 O2_1 108.6(10)
O1_1 Cl1_1 O2_1 109.5(10)
O2_2 Cl1_2 O4_2 110.6(9)
O2_2 Cl1_2 O1_2 110.5(10)
O4_2 Cl1_2 O1_2 109.3(9)
O2_2 Cl1_2 O3_2 108.5(10)
O4_2 Cl1_2 O3_2 108.0(10)
O1_2 Cl1_2 O3_2 109.8(10)
O4_4 Cl1_4 O2_4 110.1(9)
O4_4 Cl1_4 O3_4 110.2(10)
O2_4 Cl1_4 O3_4 108.5(10)
O4_4 Cl1_4 O1_4 109.1(9)
O2_4 Cl1_4 O1_4 109.4(10)
O3_4 Cl1_4 O1_4 109.5(9)
O4_3 Cl1_3 O2_3 111.7(10)
O4_3 Cl1_3 O3_3 110.1(10)
O2_3 Cl1_3 O3_3 109.5(10)
O4_3 Cl1_3 O1_3 109.2(9)
O2_3 Cl1_3 O1_3 108.8(10)
O3_3 Cl1_3 O1_3 107.4(10)
C38 C39 H39A 109.5
C38 C39 H39B 109.5
H39A C39 H39B 109.5
C38 C39 H39C 109.5
H39A C39 H39C 109.5
H39B C39 H39C 109.5
C38 C37 H37A 109.5
C38 C37 H37B 109.5
H37A C37 H37B 109.5
C38 C37 H37C 109.5
H37A C37 H37C 109.5
H37B C37 H37C 109.5
O3 C38 C39 123.5(14)
O3 C38 C37 120.9(16)
C39 C38 C37 115.0(12)

loop_
_geom_bond_atom_site_label_1
_geom_bond_atom_site_label_2
_geom_bond_distance
Fe1 N3 2.104(10)
Fe1 N8 2.130(11)
Fe1 N7 2.140(10)
Fe1 N9 2.170(9)
Fe1 N2 2.181(10)
Fe1 N4 2.210(10)
O1 C3 1.40(2)
O1 C1 1.43(2)
O2 C24 1.381(18)
O2 C25 1.39(2)
N1 N2 1.367(15)
N1 C8 1.389(18)
N1 H1D 0.8700
N2 C10 1.344(16)
N3 C15 1.326(15)
N3 C11 1.341(15)
N4 C16 1.308(17)
N4 N5 1.386(14)
N5 C18 1.360(17)
N5 H5B 0.8700
N6 C26 1.31(2)
N6 N7 1.329(14)
N6 H6B 0.8700
N7 C28 1.311(19)
N8 C29 1.346(17)
N8 C33 1.356(15)
N9 N10 1.329(15)
N9 C34 1.343(18)
N10 C36 1.312(18)
N10 H10A 0.8700
C1 H1A 0.9700
C1 H1B 0.9700
C1 H1C 0.9700
C2 C4 1.36(3)
C2 C3 1.40(2)
C2 H2A 0.9400
C3 C7 1.38(2)
C4 C5 1.41(3)
C4 H4A 0.9400
C5 C6 1.40(2)
C5 H5A 0.9400
C6 C7 1.37(2)
C6 H6A 0.9400
C7 C8 1.487(19)
C8 C9 1.35(2)
C9 C10 1.438(19)
C9 H9A 0.9400
C10 C11 1.439(17)
C11 C12 1.346(17)
C12 C13 1.392(19)
C12 H12A 0.9400
C13 C14 1.386(19)
C13 H13A 0.9400
C14 C15 1.389(18)
C14 H14A 0.9400
C15 C16 1.505(18)
C16 C17 1.414(18)
C17 C18 1.314(19)
C17 H17A 0.9400
C18 C19 1.520(19)
C19 C24 1.36(2)
C19 C20 1.38(2)
C20 C21 1.41(2)
C20 H20A 0.9400
C21 C22 1.37(3)
C21 H21A 0.9400
C22 C23 1.40(3)
C22 H22A 0.9400
C23 C24 1.38(2)
C23 H23A 0.9400
C25 H25A 0.9700
C25 H25B 0.9700
C25 H25C 0.9700
C26 C27 1.34(3)
C26 H26A 0.9400
C27 C28 1.386(19)
C27 H27A 0.9400
C28 C29 1.45(2)
C29 C30 1.37(2)
C30 C31 1.33(2)
C30 H30A 0.9400
C31 C32 1.36(2)
C31 H31A 0.9400
C32 C33 1.36(2)
C32 H32A 0.9400
C33 C34 1.441(19)
C34 C35 1.435(17)
C35 C36 1.34(2)
C35 H35A 0.9400
C36 H36A 0.9400
Cl1_1 O4_1 1.382(8)
Cl1_1 O3_1 1.385(9)
Cl1_1 O1_1 1.388(9)
Cl1_1 O2_1 1.390(9)
Cl1_2 O2_2 1.381(9)
Cl1_2 O4_2 1.385(9)
Cl1_2 O1_2 1.387(9)
Cl1_2 O3_2 1.393(9)
Cl1_4 O4_4 1.381(9)
Cl1_4 O2_4 1.385(9)
Cl1_4 O3_4 1.389(9)
Cl1_4 O1_4 1.392(8)
Cl1_3 O4_3 1.377(9)
Cl1_3 O2_3 1.383(9)
Cl1_3 O3_3 1.393(9)
Cl1_3 O1_3 1.393(9)
C39 C38 1.45(2)
C39 H39A 0.9700
C39 H39B 0.9700
C39 H39C 0.9700
C37 C38 1.52(2)
C37 H37A 0.9700
C37 H37B 0.9700
C37 H37C 0.9700
C38 O3 1.180(16)

loop_
_geom_hbond_atom_site_label_D
_geom_hbond_atom_site_label_H
_geom_hbond_atom_site_label_A
_geom_hbond_distance_DH
_geom_hbond_distance_HA
_geom_hbond_distance_DA
_geom_hbond_angle_DHA
_geom_hbond_site_symmetry_A
N1 H1D O1_2 0.87 2.01 2.81(2) 152.4 .
N1 H1D O1_4 0.87 2.14 2.94(2) 153.8 .
N5 H5B O2 0.87 2.00 2.595(15) 124.6 .
N6 H6B Cl1_1 0.87 2.92 3.783(19) 175.0 .
N6 H6B O2_1 0.87 2.75 3.55(3) 153.4 .
N6 H6B O4_1 0.87 2.19 2.99(2) 153.4 .
N6 H6B Cl1_3 0.87 2.75 3.613(19) 172.0 .
N6 H6B O1_3 0.87 2.20 2.99(3) 150.7 .
N6 H6B O2_3 0.87 2.32 3.07(3) 145.5 .
N10 H10A O3 0.87 1.88 2.749(18) 177.3 .
C25 H25A O2_1 0.97 2.55 3.40(3) 146.6 2_675
C25 H25A O2_3 0.97 2.63 3.39(3) 134.8 2_675
C25 H25A O4_3 0.97 2.55 3.38(2) 143.4 2_675
C26 H26A N4 0.94 2.75 3.554(17) 143.4 2_675
C26 H26A N5 0.94 2.57 3.503(15) 173.1 2_675
